data_7216008
loop_
_publ_author_name
'Zhang, Chuanlei'
'Hao, Han'
'Shi, Zhenzhen'
'Zheng, Hegen'

_publ_section_title
;
 Four new metal--organic frameworks based on a rigid linear ligand:
 synthesis, optical properties and structural investigation
;
_journal_name_full CrystEngComm
_journal_paper_doi 10.1039/c4ce00224e
_journal_year 2014
_chemical_formula_sum 'C45 H41 N5 Ni O8'
_chemical_formula_weight 838.54
_chemical_name_systematic
; 
 ? 
;
_space_group_IT_number 57
_symmetry_cell_setting orthorhombic
_symmetry_space_group_name_Hall '-P 2c 2b'
_symmetry_space_group_name_H-M 'P b c m'
_atom_sites_solution_hydrogens geom
_atom_sites_solution_primary direct
_atom_sites_solution_secondary difmap
_audit_creation_method SHELXL-97
_cell_angle_alpha 90.0000(10)
_cell_angle_beta 90.000(2)
_cell_angle_gamma 90.000(2)
_cell_formula_units_Z 4
_cell_length_a 7.2985(4)
_cell_length_b 16.4843(10)
_cell_length_c 34.438(2)
_cell_measurement_reflns_used 6332
_cell_measurement_temperature 293(2)
_cell_measurement_theta_max 22.53
_cell_measurement_theta_min 2.54
_cell_volume 4143.3(4)
_computing_cell_refinement 'Bruker SMART'
_computing_data_collection 'Bruker SMART'
_computing_data_reduction 'Bruker SAINT'
_computing_molecular_graphics 'Bruker SHELXTL'
_computing_publication_material 'Bruker SHELXTL'
_computing_structure_refinement 'SHELXL-97 (Sheldrick, 1997)'
_computing_structure_solution 'SHELXS-97 (Sheldrick, 1990)'
_diffrn_ambient_temperature 293(2)
_diffrn_measured_fraction_theta_full 0.998
_diffrn_measured_fraction_theta_max 0.998
_diffrn_measurement_device_type 'CCD area detector'
_diffrn_measurement_method 'phi and omega scans'
_diffrn_radiation_monochromator graphite
_diffrn_radiation_source 'fine-focus sealed tube'
_diffrn_radiation_type MoK\a
_diffrn_radiation_wavelength 0.71073
_diffrn_reflns_av_R_equivalents 0.1190
_diffrn_reflns_av_sigmaI/netI 0.0533
_diffrn_reflns_limit_h_max 9
_diffrn_reflns_limit_h_min -9
_diffrn_reflns_limit_k_max 15
_diffrn_reflns_limit_k_min -21
_diffrn_reflns_limit_l_max 43
_diffrn_reflns_limit_l_min -44
_diffrn_reflns_number 71648
_diffrn_reflns_theta_full 27.59
_diffrn_reflns_theta_max 27.59
_diffrn_reflns_theta_min 2.37
_exptl_absorpt_coefficient_mu 0.528
_exptl_absorpt_correction_T_max 0.8662
_exptl_absorpt_correction_T_min 0.8408
_exptl_absorpt_correction_type multi-scan
_exptl_absorpt_process_details 'SADABS; Bruker, 2000'
_exptl_crystal_density_diffrn 1.344
_exptl_crystal_density_meas 1.344
_exptl_crystal_density_method 'not measured'
_exptl_crystal_F_000 1752
_exptl_crystal_size_max 0.34
_exptl_crystal_size_mid 0.32
_exptl_crystal_size_min 0.28
_refine_diff_density_max 0.453
_refine_diff_density_min -0.364
_refine_diff_density_rms 0.063
_refine_ls_extinction_method none
_refine_ls_goodness_of_fit_ref 1.045
_refine_ls_hydrogen_treatment mixed
_refine_ls_matrix_type full
_refine_ls_number_parameters 296
_refine_ls_number_reflns 4888
_refine_ls_number_restraints 0
_refine_ls_restrained_S_all 1.045
_refine_ls_R_factor_all 0.0791
_refine_ls_R_factor_gt 0.0548
_refine_ls_shift/su_max 0.010
_refine_ls_shift/su_mean 0.001
_refine_ls_structure_factor_coef Fsqd
_refine_ls_weighting_details 'calc w=1/[\s^2^(Fo^2^)+(0.0321P)^2^+6.6133P] where P=(Fo^2^+2Fc^2^)/3'
_refine_ls_weighting_scheme calc
_refine_ls_wR_factor_gt 0.1198
_refine_ls_wR_factor_ref 0.1372
_reflns_number_gt 3731
_reflns_number_total 4888
_reflns_threshold_expression >2sigma(I)
_cod_data_source_file c4ce00224e2.cif
_cod_data_source_block 1
_cod_depositor_comments
;
The following automatic conversions were performed:

'_symmetry_cell_setting' value 'Orthorhombic' changed to
'orthorhombic' according to
/usr/data/users/saulius/crontab/automatic-downloads/rss-feeds/RSC/lib/dictionaries/cif_core.dic
dictionary named 'cif_core.dic' version 2.4.2 from 2011-04-26.

Automatic conversion script
Id: cif_fix_values 2281 2013-09-26 08:29:07Z andrius 
;
_cod_original_sg_symbol_H-M Pbcm
_cod_database_code 7216008

loop_
_symmetry_equiv_pos_as_xyz
'x, y, z'
'-x, -y, z+1/2'
'x, -y+1/2, -z'
'-x, y+1/2, -z+1/2'
'-x, -y, -z'
'x, y, -z-1/2'
'-x, y-1/2, z'
'x, -y-1/2, z-1/2'

loop_
_atom_site_label
_atom_site_type_symbol
_atom_site_fract_x
_atom_site_fract_y
_atom_site_fract_z
_atom_site_U_iso_or_equiv
_atom_site_adp_type
_atom_site_occupancy
_atom_site_symmetry_multiplicity
_atom_site_calc_flag
_atom_site_refinement_flags
Ni1 Ni 0.59383(7) 0.27774(3) 0.2500 0.02889(14) Uani 1 2 d S
O1 O 0.5076(3) 0.19902(12) 0.20723(6) 0.0405(5) Uani 1 1 d .
O2 O 0.2615(3) 0.26200(14) 0.18284(7) 0.0543(6) Uani 1 1 d .
O5 O 0.5675(4) -0.08155(14) 0.06852(6) 0.0584(7) Uani 1 1 d .
O3 O 0.8393(4) 0.21071(16) 0.2500 0.0374(6) Uani 1 2 d S
O4 O 0.3381(4) 0.33669(16) 0.2500 0.0374(6) Uani 1 2 d S
H4A H 0.2733 0.3195 0.2688 0.056 Uiso 1 1 d R
N1 N 0.6895(3) 0.35172(14) 0.29397(6) 0.0364(5) Uani 1 1 d .
N2 N 0.8474(4) 0.39452(16) 0.34400(7) 0.0420(6) Uani 1 1 d .
N3 N 0.9567(5) 0.0837(2) 0.2500 0.0469(9) Uani 1 2 d S
C2 C 0.4134(4) 0.16347(16) 0.14447(8) 0.0347(6) Uani 1 1 d .
C4 C 0.5960(4) 0.07992(18) 0.10223(8) 0.0401(7) Uani 1 1 d .
H4 H 0.7041 0.0517 0.0976 0.048 Uiso 1 1 calc R
C3 C 0.5732(4) 0.12152(18) 0.13694(8) 0.0376(6) Uani 1 1 d .
H3 H 0.6666 0.1211 0.1553 0.045 Uiso 1 1 calc R
C10 C 0.5368(5) -0.04301(18) 0.03390(8) 0.0415(7) Uani 1 1 d .
C8 C 0.4829(4) 0.03804(18) 0.03632(8) 0.0399(7) Uani 1 1 d .
C5 C 0.4589(4) 0.08011(17) 0.07445(8) 0.0376(7) Uani 1 1 d .
C9 C 0.4466(5) 0.08006(18) 0.00208(8) 0.0428(7) Uani 1 1 d .
H9 H 0.4079(14) 0.138(2) 0.00346(10) 0.051 Uiso 1 1 d R
C7 C 0.2750(5) 0.16228(19) 0.11687(9) 0.0440(7) Uani 1 1 d .
H7 H 0.162(4) 0.1905(11) 0.1217(2) 0.053 Uiso 1 1 d R
C6 C 0.2985(5) 0.12098(19) 0.08230(9) 0.0449(7) Uani 1 1 d .
H6 H 0.202(4) 0.12064(19) 0.0637(7) 0.054 Uiso 1 1 d R
C11 C 0.5805(5) -0.1669(2) 0.06872(10) 0.0530(9) Uani 1 1 d .
H11A H 0.4753 -0.1898 0.0561 0.080 Uiso 1 1 d .
H11B H 0.5857 -0.1860 0.0951 0.080 Uiso 1 1 d .
H11C H 0.6896 -0.1834 0.0553 0.080 Uiso 1 1 d .
C1 C 0.3905(4) 0.21247(17) 0.18116(8) 0.0373(6) Uani 1 1 d .
C19 C 0.9036(4) 0.2735(2) 0.48158(8) 0.0422(7) Uani 1 1 d .
C17 C 0.8853(4) 0.2785(2) 0.41152(9) 0.0460(7) Uani 1 1 d .
H17 H 0.8577(12) 0.2526(10) 0.3882(9) 0.055 Uiso 1 1 d R
C16 C 0.9436(4) 0.3580(2) 0.41100(9) 0.0436(7) Uani 1 1 d .
C18 C 0.8662(4) 0.2364(2) 0.44599(9) 0.0462(8) Uani 1 1 d .
H18 H 0.8274(16) 0.182(2) 0.44549(9) 0.055 Uiso 1 1 d R
C20 C 0.9483(5) 0.3552(2) 0.48081(9) 0.0525(9) Uani 1 1 d .
H20 H 0.9644(8) 0.3824(12) 0.5038(10) 0.063 Uiso 1 1 d R
C21 C 0.9690(5) 0.3968(2) 0.44642(9) 0.0517(8) Uani 1 1 d .
H21 H 1.0019(14) 0.454(2) 0.44694(9) 0.062 Uiso 1 1 d R
C15 C 0.9915(5) 0.4003(3) 0.37347(10) 0.0522(8) Uani 1 1 d .
C13 C 0.6917(5) 0.4392(2) 0.34296(10) 0.0560(9) Uani 1 1 d .
H13 H 0.6575(15) 0.4804(17) 0.3603(7) 0.067 Uiso 1 1 d R
C14 C 0.8410(4) 0.34260(18) 0.31394(8) 0.0377(6) Uani 1 1 d .
H14 H 0.928(3) 0.3067(14) 0.3083(2) 0.045 Uiso 1 1 d R
C12 C 0.5956(5) 0.4126(2) 0.31207(10) 0.0523(9) Uani 1 1 d .
H12 H 0.483(5) 0.4327(9) 0.3043(3) 0.063 Uiso 1 1 d R
C22 C 0.8226(7) 0.1362(3) 0.2500 0.0468(11) Uani 1 2 d S
H22 H 0.697(7) 0.1145(12) 0.2500 0.056 Uiso 1 2 d SR
C23 C 1.1445(9) 0.1078(4) 0.2500 0.128(4) Uani 1 2 d S
H23A H 1.1499 0.1665 0.2500 0.192 Uiso 1 2 d S
H23B H 1.2016 0.0897 0.2267 0.192 Uiso 0.50 1 d P
C24 C 0.9259(10) -0.0037(3) 0.2500 0.100(3) Uani 1 2 d S
H24A H 0.7948 -0.0135 0.2500 0.150 Uiso 1 2 d S
H24B H 0.9804 -0.0270 0.2725 0.150 Uiso 0.50 1 d P
H15A H 1.008(5) 0.459(2) 0.3784(11) 0.063(11) Uiso 1 1 d .
H15B H 1.105(6) 0.376(2) 0.3629(11) 0.066(12) Uiso 1 1 d .

loop_
_atom_site_aniso_label
_atom_site_aniso_U_11
_atom_site_aniso_U_22
_atom_site_aniso_U_33
_atom_site_aniso_U_23
_atom_site_aniso_U_13
_atom_site_aniso_U_12
Ni1 0.0352(3) 0.0308(2) 0.0207(2) 0.000 0.000 0.0053(2)
O1 0.0492(12) 0.0418(11) 0.0305(10) -0.0074(8) -0.0089(9) 0.0074(10)
O2 0.0531(14) 0.0649(15) 0.0450(13) -0.0173(11) -0.0149(11) 0.0215(12)
O5 0.102(2) 0.0441(12) 0.0286(11) 0.0060(9) -0.0067(12) 0.0116(13)
O3 0.0404(16) 0.0315(14) 0.0401(15) 0.000 0.000 0.0067(12)
O4 0.0399(16) 0.0408(15) 0.0314(14) 0.000 0.000 0.0090(13)
N1 0.0450(14) 0.0356(12) 0.0286(12) -0.0030(9) -0.0036(10) 0.0053(11)
N2 0.0471(15) 0.0499(15) 0.0289(12) -0.0066(11) -0.0064(10) 0.0029(12)
N3 0.044(2) 0.0291(17) 0.068(3) 0.000 0.000 0.0048(16)
C2 0.0412(15) 0.0342(14) 0.0286(13) 0.0019(11) -0.0037(12) -0.0019(12)
C4 0.0407(16) 0.0454(16) 0.0340(15) -0.0012(12) 0.0026(13) 0.0019(13)
C3 0.0378(16) 0.0431(16) 0.0318(14) -0.0013(12) -0.0073(12) -0.0006(13)
C10 0.058(2) 0.0418(16) 0.0249(13) 0.0045(12) -0.0027(13) 0.0028(14)
C8 0.0509(18) 0.0428(16) 0.0259(13) -0.0006(12) -0.0036(12) 0.0004(14)
C5 0.0525(18) 0.0359(15) 0.0244(13) 0.0025(11) -0.0042(12) -0.0012(13)
C9 0.062(2) 0.0363(15) 0.0299(14) 0.0033(12) -0.0012(13) 0.0056(14)
C7 0.0490(18) 0.0479(17) 0.0349(15) -0.0050(13) -0.0102(13) 0.0101(15)
C6 0.0507(19) 0.0501(18) 0.0339(15) -0.0027(13) -0.0142(14) 0.0062(15)
C11 0.068(2) 0.0447(18) 0.0460(19) 0.0147(15) -0.0046(16) -0.0023(17)
C1 0.0427(16) 0.0372(15) 0.0321(14) -0.0020(12) -0.0038(12) 0.0016(13)
C19 0.0356(15) 0.0596(19) 0.0314(14) -0.0069(14) -0.0011(12) 0.0031(14)
C17 0.0432(17) 0.063(2) 0.0317(15) -0.0120(14) -0.0066(13) 0.0004(16)
C16 0.0356(16) 0.063(2) 0.0323(15) -0.0045(14) -0.0061(12) 0.0006(14)
C18 0.0403(17) 0.060(2) 0.0380(16) -0.0087(14) -0.0048(13) -0.0008(15)
C20 0.061(2) 0.064(2) 0.0321(16) -0.0137(15) -0.0061(14) -0.0010(17)
C21 0.060(2) 0.055(2) 0.0403(18) -0.0067(15) -0.0071(15) -0.0024(17)
C15 0.051(2) 0.071(2) 0.0343(17) -0.0023(16) -0.0114(15) -0.0102(19)
C13 0.066(2) 0.060(2) 0.0418(18) -0.0231(16) -0.0093(16) 0.0214(18)
C14 0.0409(16) 0.0416(15) 0.0307(14) -0.0052(12) 0.0004(12) 0.0053(13)
C12 0.056(2) 0.0531(19) 0.0474(19) -0.0163(15) -0.0146(16) 0.0237(17)
C22 0.044(3) 0.043(2) 0.053(3) 0.000 0.000 0.004(2)
C23 0.050(4) 0.057(4) 0.277(13) 0.000 0.000 -0.002(3)
C24 0.088(5) 0.037(3) 0.174(8) 0.000 0.000 0.003(3)

loop_
_atom_type_symbol
_atom_type_description
_atom_type_scat_dispersion_real
_atom_type_scat_dispersion_imag
_atom_type_scat_source
C C 0.0033 0.0016 'International Tables Vol C Tables 4.2.6.8 and 6.1.1.4'
H H 0.0000 0.0000 'International Tables Vol C Tables 4.2.6.8 and 6.1.1.4'
N N 0.0061 0.0033 'International Tables Vol C Tables 4.2.6.8 and 6.1.1.4'
Ni Ni 0.3393 1.1124 'International Tables Vol C Tables 4.2.6.8 and 6.1.1.4'
O O 0.0106 0.0060 'International Tables Vol C Tables 4.2.6.8 and 6.1.1.4'

loop_
_geom_angle_atom_site_label_1
_geom_angle_atom_site_label_2
_geom_angle_atom_site_label_3
_geom_angle
_geom_angle_site_symmetry_1
_geom_angle_site_symmetry_3
O1 Ni1 O1 91.22(12) 6_556 .
O1 Ni1 N1 87.19(9) 6_556 .
O1 Ni1 N1 176.89(9) . .
O1 Ni1 N1 176.89(9) 6_556 6_556
O1 Ni1 N1 87.19(9) . 6_556
N1 Ni1 N1 94.28(13) . 6_556
O1 Ni1 O4 91.15(8) 6_556 .
O1 Ni1 O4 91.15(8) . .
N1 Ni1 O4 91.56(9) . .
N1 Ni1 O4 91.56(9) 6_556 .
O1 Ni1 O3 85.95(8) 6_556 .
O1 Ni1 O3 85.95(8) . .
N1 Ni1 O3 91.27(9) . .
N1 Ni1 O3 91.27(9) 6_556 .
O4 Ni1 O3 175.84(11) . .
C1 O1 Ni1 127.28(18) . .
C10 O5 C11 118.6(2) . .
C22 O3 Ni1 116.0(3) . .
Ni1 O4 H4A 109.9 . .
C14 N1 C12 105.6(2) . .
C14 N1 Ni1 127.0(2) . .
C12 N1 Ni1 126.8(2) . .
C14 N2 C13 107.3(3) . .
C14 N2 C15 126.9(3) . .
C13 N2 C15 125.8(3) . .
C22 N3 C23 122.4(4) . .
C22 N3 C24 122.6(5) . .
C23 N3 C24 115.0(5) . .
C3 C2 C7 118.6(3) . .
C3 C2 C1 121.3(3) . .
C7 C2 C1 120.0(3) . .
C5 C4 C3 120.5(3) . .
C5 C4 H4 119.8 . .
C3 C4 H4 119.8 . .
C2 C3 C4 120.7(3) . .
C2 C3 H3 119.7 . .
C4 C3 H3 119.7 . .
O5 C10 C9 124.0(3) . 5_655
O5 C10 C8 116.0(3) . .
C9 C10 C8 120.0(3) 5_655 .
C9 C8 C10 118.6(3) . .
C9 C8 C5 119.4(3) . .
C10 C8 C5 122.0(3) . .
C6 C5 C4 118.7(3) . .
C6 C5 C8 119.9(3) . .
C4 C5 C8 121.4(3) . .
C10 C9 C8 121.4(3) 5_655 .
C10 C9 H9 119.3 5_655 .
C8 C9 H9 119.3 . .
C6 C7 C2 120.4(3) . .
C6 C7 H7 119.7 . .
C2 C7 H7 119.8 . .
C5 C6 C7 121.0(3) . .
C5 C6 H6 119.5 . .
C7 C6 H6 119.5 . .
O5 C11 H11A 109.6 . .
O5 C11 H11B 109.5 . .
H11A C11 H11B 109.4 . .
O5 C11 H11C 109.5 . .
H11A C11 H11C 109.5 . .
H11B C11 H11C 109.3 . .
O2 C1 O1 126.5(3) . .
O2 C1 C2 118.2(2) . .
O1 C1 C2 115.3(3) . .
C20 C19 C18 117.0(3) . .
C20 C19 C19 121.5(3) . 3_556
C18 C19 C19 121.4(4) . 3_556
C16 C17 C18 121.3(3) . .
C16 C17 H17 119.4 . .
C18 C17 H17 119.3 . .
C17 C16 C21 117.9(3) . .
C17 C16 C15 121.5(3) . .
C21 C16 C15 120.5(3) . .
C17 C18 C19 121.0(3) . .
C17 C18 H18 119.5 . .
C19 C18 H18 119.5 . .
C21 C20 C19 121.7(3) . .
C21 C20 H20 119.1 . .
C19 C20 H20 119.1 . .
C20 C21 C16 120.7(3) . .
C20 C21 H21 119.6 . .
C16 C21 H21 119.7 . .
N2 C15 C16 113.4(3) . .
N2 C15 H15A 106(2) . .
C16 C15 H15A 109(2) . .
N2 C15 H15B 109(2) . .
C16 C15 H15B 109(2) . .
H15A C15 H15B 111(3) . .
C12 C13 N2 106.3(3) . .
C12 C13 H13 126.9 . .
N2 C13 H13 126.9 . .
N1 C14 N2 111.1(3) . .
N1 C14 H14 124.4 . .
N2 C14 H14 124.4 . .
C13 C12 N1 109.8(3) . .
C13 C12 H12 125.0 . .
N1 C12 H12 125.2 . .
O3 C22 N3 125.8(5) . .
O3 C22 H22 117.1 . .
N3 C22 H22 117.1 . .
N3 C23 H23A 108.5 . .
N3 C23 H23B 109.4 . .
H23A C23 H23B 107.2 . .
N3 C24 H24A 108.5 . .
N3 C24 H24B 109.6 . .
H24A C24 H24B 110.1 . .

loop_
_geom_bond_atom_site_label_1
_geom_bond_atom_site_label_2
_geom_bond_distance
_geom_bond_site_symmetry_2
Ni1 O1 2.0614(19) 6_556
Ni1 O1 2.0614(19) .
Ni1 N1 2.066(2) .
Ni1 N1 2.066(2) 6_556
Ni1 O4 2.104(3) .
Ni1 O3 2.105(3) .
O1 C1 1.259(3) .
O2 C1 1.248(3) .
O5 C10 1.369(3) .
O5 C11 1.411(4) .
O3 C22 1.234(5) .
O4 H4A 0.8500 .
N1 C14 1.311(4) .
N1 C12 1.366(4) .
N2 C14 1.344(4) .
N2 C13 1.355(4) .
N2 C15 1.465(4) .
N3 C22 1.306(6) .
N3 C23 1.427(8) .
N3 C24 1.458(7) .
C2 C3 1.380(4) .
C2 C7 1.387(4) .
C2 C1 1.509(4) .
C4 C5 1.384(4) .
C4 C3 1.388(4) .
C4 H4 0.9300 .
C3 H3 0.9300 .
C10 C9 1.387(4) 5_655
C10 C8 1.395(4) .
C8 C9 1.393(4) .
C8 C5 1.496(4) .
C5 C6 1.377(4) .
C9 C10 1.387(4) 5_655
C9 H9 0.9927 .
C7 C6 1.382(4) .
C7 H7 0.9593 .
C6 H6 0.9491 .
C11 H11A 0.9591 .
C11 H11B 0.9621 .
C11 H11C 0.9604 .
C19 C20 1.387(5) .
C19 C18 1.396(4) .
C19 C19 1.487(6) 3_556
C17 C16 1.378(5) .
C17 C18 1.382(5) .
C17 H17 0.9330 .
C16 C21 1.390(4) .
C16 C15 1.510(5) .
C18 H18 0.9451 .
C20 C21 1.377(5) .
C20 H20 0.9180 .
C21 H21 0.9759 .
C15 H15A 0.99(4) .
C15 H15B 0.99(4) .
C13 C12 1.348(5) .
C13 H13 0.9385 .
C14 H14 0.8913 .
C12 H12 0.9287 .
C22 H22 0.9806 .
C23 H23A 0.9679 .
C23 H23B 0.9531 .
C24 H24A 0.9708 .
C24 H24B 0.9524 .

loop_
_geom_torsion_atom_site_label_1
_geom_torsion_atom_site_label_2
_geom_torsion_atom_site_label_3
_geom_torsion_atom_site_label_4
_geom_torsion
_geom_torsion_site_symmetry_1
_geom_torsion_site_symmetry_4
O1 Ni1 O1 C1 120.2(2) 6_556 .
N1 Ni1 O1 C1 179(100) . .
N1 Ni1 O1 C1 -62.5(3) 6_556 .
O4 Ni1 O1 C1 29.0(3) . .
O3 Ni1 O1 C1 -153.9(3) . .
O1 Ni1 O3 C22 45.76(6) 6_556 .
O1 Ni1 O3 C22 -45.76(6) . .
N1 Ni1 O3 C22 132.85(7) . .
N1 Ni1 O3 C22 -132.85(7) 6_556 .
O4 Ni1 O3 C22 0.0 . .
O1 Ni1 N1 C14 78.4(2) 6_556 .
O1 Ni1 N1 C14 19.2(19) . .
N1 Ni1 N1 C14 -98.8(2) 6_556 .
O4 Ni1 N1 C14 169.5(2) . .
O3 Ni1 N1 C14 -7.5(3) . .
O1 Ni1 N1 C12 -90.9(3) 6_556 .
O1 Ni1 N1 C12 -150.1(17) . .
N1 Ni1 N1 C12 91.8(3) 6_556 .
O4 Ni1 N1 C12 0.2(3) . .
O3 Ni1 N1 C12 -176.8(3) . .
C7 C2 C3 C4 0.9(4) . .
C1 C2 C3 C4 -176.8(3) . .
C5 C4 C3 C2 0.3(5) . .
C11 O5 C10 C9 -13.4(5) . 5_655
C11 O5 C10 C8 165.6(3) . .
O5 C10 C8 C9 -178.9(3) . .
C9 C10 C8 C9 0.1(5) 5_655 .
O5 C10 C8 C5 -0.5(5) . .
C9 C10 C8 C5 178.6(3) 5_655 .
C3 C4 C5 C6 -1.3(4) . .
C3 C4 C5 C8 177.9(3) . .
C9 C8 C5 C6 50.2(4) . .
C10 C8 C5 C6 -128.3(3) . .
C9 C8 C5 C4 -129.0(3) . .
C10 C8 C5 C4 52.5(4) . .
C10 C8 C9 C10 -0.1(6) . 5_655
C5 C8 C9 C10 -178.6(3) . 5_655
C3 C2 C7 C6 -1.1(5) . .
C1 C2 C7 C6 176.7(3) . .
C4 C5 C6 C7 1.1(5) . .
C8 C5 C6 C7 -178.1(3) . .
C2 C7 C6 C5 0.1(5) . .
Ni1 O1 C1 O2 -26.1(5) . .
Ni1 O1 C1 C2 153.30(19) . .
C3 C2 C1 O2 165.4(3) . .
C7 C2 C1 O2 -12.3(4) . .
C3 C2 C1 O1 -14.0(4) . .
C7 C2 C1 O1 168.3(3) . .
C18 C17 C16 C21 -5.0(5) . .
C18 C17 C16 C15 170.8(3) . .
C16 C17 C18 C19 0.7(5) . .
C20 C19 C18 C17 4.2(5) . .
C19 C19 C18 C17 -173.1(2) 3_556 .
C18 C19 C20 C21 -4.9(5) . .
C19 C19 C20 C21 172.4(3) 3_556 .
C19 C20 C21 C16 0.7(6) . .
C17 C16 C21 C20 4.3(5) . .
C15 C16 C21 C20 -171.5(3) . .
C14 N2 C15 C16 -99.3(4) . .
C13 N2 C15 C16 78.2(5) . .
C17 C16 C15 N2 52.0(5) . .
C21 C16 C15 N2 -132.3(3) . .
C14 N2 C13 C12 0.0(4) . .
C15 N2 C13 C12 -177.9(3) . .
C12 N1 C14 N2 0.3(4) . .
Ni1 N1 C14 N2 -170.8(2) . .
C13 N2 C14 N1 -0.2(4) . .
C15 N2 C14 N1 177.6(3) . .
N2 C13 C12 N1 0.2(4) . .
C14 N1 C12 C13 -0.3(4) . .
Ni1 N1 C12 C13 170.9(3) . .
Ni1 O3 C22 N3 180.0 . .
C23 N3 C22 O3 0.0 . .
C24 N3 C22 O3 180.0 . .
